data_1558396
loop_
_publ_author_name
'Flensburg, Claus'
'Simonsen, Kim'
'Skov, Lars Kobberoe'

_publ_section_title
;
 Preparation, Isolation and Characterization of
 fac-[Ir(tacn)(H2O)3](CF3SO3)3, fac-[Ir(tacn)(CF3SO3)3] and
 [Ir(tacn)2]Cl3.1/2HCl.4H2O. Crystal Structure of
 [Ir(tacn)2]Cl3.1/2HCl.4H2O (tacn = 1,4,7-Triazacyclononane)
;
_journal_name_full 'Acta Chemica Scandinavica'
_journal_page_first 209
_journal_page_last 214
_journal_paper_doi 10.3891/acta.chem.scand.48-0209
_journal_volume 48
_journal_year 1994
_chemical_formula_sum 'C12 H38.5 Cl3.5 Ir N6 O4'
_chemical_formula_weight 647.26
_chemical_name_common
;
[Ir(tacn)2]Cl3.1/2HCl.4H2O (tacn = 1,4,7-Triazacyclononane)
;
_space_group_IT_number 155
_space_group_name_Hall 'R 3 2"'
_space_group_name_H-M_alt 'R 3 2 :H'
_symmetry_cell_setting trigonal
_symmetry_Int_Tables_number 155
_symmetry_space_group_name_Hall 'R 3 2"'
_symmetry_space_group_name_H-M 'R 3 2 :H'
_cell_angle_alpha 90.
_cell_angle_beta 90.
_cell_angle_gamma 120.
_cell_formula_units_Z 3
_cell_length_a 8.043(2)
_cell_length_b 8.043(2)
_cell_length_c 31.821(9)
_cell_volume 1782.7(8)
_diffrn_ambient_temperature 122
_diffrn_radiation_probe x-ray
_diffrn_radiation_type CuK\a
_diffrn_radiation_wavelength 1.54180
_exptl_absorpt_coefficient_mu 14.65
_exptl_crystal_density_diffrn 1.809
_refine_ls_goodness_of_fit_ref 1.164
_refine_ls_number_parameters 60
_refine_ls_number_reflns 829
_refine_ls_R_factor_gt 0.017
_refine_ls_wR_factor_gt 0.048
_cod_data_source_file Acta-Chem-Scand-1994-48-209.cif
_cod_data_source_block 1
_cod_original_cell_volume 1782.7(12)
_cod_original_sg_symbol_H-M 'R 3 2'
_cod_database_code 1558396

loop_
_space_group_symop_id
_space_group_symop_operation_xyz
1 x,y,z
2 -y,x-y,z
3 -x+y,-x,z
4 y,x,-z
5 -x,-x+y,-z
6 x-y,-y,-z
7 1/3+x,2/3+y,2/3+z
8 1/3-y,2/3+x-y,2/3+z
9 1/3-x+y,2/3-x,2/3+z
10 1/3+y,2/3+x,2/3-z
11 1/3-x,2/3-x+y,2/3-z
12 1/3+x-y,2/3-y,2/3-z
13 2/3+x,1/3+y,1/3+z
14 2/3-y,1/3+x-y,1/3+z
15 2/3-x+y,1/3-x,1/3+z
16 2/3+y,1/3+x,1/3-z
17 2/3-x,1/3-x+y,1/3-z
18 2/3+x-y,1/3-y,1/3-z

loop_
_atom_site_label
_atom_site_type_symbol
_atom_site_thermal_displace_type
_atom_site_fract_x
_atom_site_fract_y
_atom_site_fract_z
_atom_site_occupancy
_atom_site_U_iso_or_equiv
_atom_site_calc_flag
_atom_site_refinement_flags
_atom_site_disorder_assembly
_atom_site_disorder_group
Ir Ir Uiso 0.00000 0.00000 0.00000 1.000 0.0149(1) . . . .
Cl1 Cl Uiso -0.33333 0.33333 -0.01844(4) 1.000 0.0285(2) . . . .
Cl2 Cl Uiso 0.33333 0.66667 -0.14396(7) 0.750 0.0434(4) . . . .
N N Uiso -0.1108(13) 0.1154(12) -0.04303(7) 1.000 0.0209(5) . . . .
C1 C Uiso 0.0573(8) 0.2885(7) -0.0617(2) 1.000 0.0247(10) . . . .
C2 C Uiso -0.2348(7) -0.0310(7) -0.0754(2) 1.000 0.0237(10) . . . .
O1 O Uiso -0.0394(10) 0.33333 -0.16667 1.000 0.079(2) . . . .
O2 O Uiso -0.33333 0.33333 -0.2015(5) 0.500 0.067(3) . . . .
H1 H Uiso -0.17(2) 0.17(2) -0.0338(11) 1.000 0.0270 . . . .
H2 H Uiso 0.025(12) 0.330(13) -0.082(3) 1.000 0.0320 . . . .
H3 H Uiso 0.104(8) 0.378(8) -0.041(2) 1.000 0.0320 . . . .
H4 H Uiso -0.349(11) -0.005(11) -0.078(2) 1.000 0.0310 . . . .
H5 H Uiso -0.156(8) 0.005(7) -0.097(2) 1.000 0.0310 . . . .

loop_
_atom_type_symbol
_atom_type_description
_atom_type_scat_dispersion_real
_atom_type_scat_dispersion_imag
_atom_type_scat_source
C C 0.0181 0.0091 ' International Tables Vol C Tables 4.2.6.8 and 6.1.1.4'
H H 0.0000 0.0000 ' International Tables Vol C Tables 4.2.6.8 and 6.1.1.4'
Cl Cl 0.3639 0.7018 ' International Tables Vol C Tables 4.2.6.8 and 6.1.1.4'
Ir Ir -4.7710 6.5667 ' International Tables Vol C Tables 4.2.6.8 and 6.1.1.4'
N N 0.0311 0.0180 ' International Tables Vol C Tables 4.2.6.8 and 6.1.1.4'
O O 0.0492 0.0322 ' International Tables Vol C Tables 4.2.6.8 and 6.1.1.4'

loop_
_geom_angle_atom_site_label_1
_geom_angle_atom_site_label_2
_geom_angle_atom_site_label_3
_geom_angle
_geom_angle_site_symmetry_1
_geom_angle_site_symmetry_2
_geom_angle_site_symmetry_3
_geom_angle_publ_flag
N Ir N 81.6(3) . . 2_555 yes
N Ir N 81.6(4) . . 3_555 yes
N Ir N 179.0(4) . . 4_555 yes
N Ir N 97.7(3) . . 5_555 yes
N Ir N 99.0(4) . . 6_555 yes
N Ir N 81.6(3) 2_555 . 3_555 yes
N Ir N 99.0(4) 2_555 . 4_555 yes
N Ir N 179.0(5) 2_555 . 5_555 yes
N Ir N 97.7(3) 2_555 . 6_555 yes
N Ir N 97.7(4) 3_555 . 4_555 yes
N Ir N 99.0(4) 3_555 . 5_555 yes
N Ir N 179.0(4) 3_555 . 6_555 yes
N Ir N 81.6(4) 4_555 . 5_555 yes
N Ir N 81.6(4) 4_555 . 6_555 yes
N Ir N 81.6(3) 5_555 . 6_555 yes
Ir N C1 106.6(6) . . . yes
Ir N C2 111.4(5) . . . yes
C1 N C2 113.2(4) . . . yes
C1 N H1 98(9) . . . no
C2 N H1 109(10) . . . no
Ir N H1 119(5) . . . no
N C1 C2 108.7(6) . . 3_555 yes
N C2 C1 111.2(5) . . 2_555 yes
N C1 H2 112(7) . . . no
N C1 H3 106(4) . . . no
H2 C1 H3 110(8) . . . no
C2 C1 H2 110(8) 3_555 . . no
C2 C1 H3 111(5) 3_555 . . no
N C2 H4 102(4) . . . no
N C2 H5 101(4) . . . no
H4 C2 H5 116(6) . . . no
C1 C2 H4 115(4) 2_555 . . no
C1 C2 H5 111(3) 2_555 . . no

loop_
_geom_bond_atom_site_label_1
_geom_bond_atom_site_label_2
_geom_bond_distance
_geom_bond_site_symmetry_1
_geom_bond_site_symmetry_2
_geom_bond_publ_flag
Ir N 2.088(8) . . yes
Ir N 2.088(10) . 2_555 yes
Ir N 2.088(11) . 3_555 yes
Ir N 2.088(8) . 4_555 yes
Ir N 2.088(10) . 5_555 yes
Ir N 2.088(11) . 6_555 yes
N C1 1.496(10) . . yes
N C2 1.506(9) . . yes
N H1 0.85(16) . . no
C1 C2 1.508(11) . 3_555 no
C1 H2 0.83(10) . . no
C1 H3 0.91(6) . . no
C2 H4 1.04(10) . . no
C2 H5 0.88(7) . . no

loop_
_geom_hbond_atom_site_label_D
_geom_hbond_atom_site_label_H
_geom_hbond_atom_site_label_A
_geom_hbond_distance_DH
_geom_hbond_distance_HA
_geom_hbond_distance_DA
_geom_hbond_angle_DHA
_geom_hbond_site_symmetry_A
_geom_hbond_publ_flag
N H1 Cl1 0.85(16) 2.33(17) 3.166(11) 172(8) . yes

loop_
_geom_torsion_atom_site_label_1
_geom_torsion_atom_site_label_2
_geom_torsion_atom_site_label_3
_geom_torsion_atom_site_label_4
_geom_torsion
_geom_torsion_site_symmetry_1
_geom_torsion_site_symmetry_2
_geom_torsion_site_symmetry_3
_geom_torsion_site_symmetry_4
_geom_torsion_publ_flag
N Ir N C1 -114.5(5) 2_555 . . . no
N Ir N C2 9.4(6) 2_555 . . . no
N Ir N C1 -31.8(4) 3_555 . . . no
N Ir N C2 92.1(6) 3_555 . . . no
N Ir N C1 66.3(5) 5_555 . . . no
N Ir N C2 -169.9(6) 5_555 . . . no
N Ir N C1 149.0(4) 6_555 . . . no
N Ir N C2 -87.2(6) 6_555 . . . no
Ir N C1 C2 48.8(5) . . . 3_555 no
C2 N C1 C2 -74.0(9) . . . 3_555 no
Ir N C2 C1 15.2(8) . . . 2_555 no
C1 N C2 C1 135.3(7) . . . 2_555 no
N C1 C2 N -42.4(7) . . 3_555 3_555 no
